data_2007882
loop_
_publ_author_name
'Gerkin, Roger E.'

_publ_section_title
;
 1-(<i>o</i>-Tolylmethyl)naphthalene-2-carboxylic Acid
;
_journal_issue 12
_journal_name_full 'Acta Crystallographica Section C'
_journal_page_first 1885
_journal_page_last 1887
_journal_paper_doi 10.1107/S0108270198009214
_journal_volume 54
_journal_year 1998
_chemical_formula_moiety 'C19 H16 O2 '
_chemical_formula_sum 'C19 H16 O2'
_chemical_formula_weight 276.33
_chemical_name_common '1-(o-tolylmethyl)naphthalene-2-carboxylic acid'
_chemical_name_systematic ' ?'
_space_group_IT_number 2
_symmetry_cell_setting triclinic
_symmetry_space_group_name_Hall '-P 1'
_symmetry_space_group_name_H-M 'P -1'
_cell_angle_alpha 113.128(7)
_cell_angle_beta 91.309(7)
_cell_angle_gamma 103.504(6)
_cell_formula_units_Z 2
_cell_length_a 7.8310(10)
_cell_length_b 9.9159(8)
_cell_length_c 10.2115(5)
_cell_measurement_reflns_used 25
_cell_measurement_temperature 296
_cell_measurement_theta_max 17.5
_cell_measurement_theta_min 12.8
_cell_volume 703.21(12)
_computing_cell_refinement 'MSC/AFC Diffractometer Control'
_computing_data_collection 'MSC/AFC Diffractometer Control (Molecular Structure Corporation, 1988)'
_computing_data_reduction 'TEXSAN (Molecular Structure Corporation, 1995)'
_computing_molecular_graphics 'ORTEPII (Johnson, 1976)'
_computing_publication_material 'TEXSAN and PLATON(Spek, 1990)'
_computing_structure_refinement TEXSAN
_computing_structure_solution 'SHELXS86 (Sheldrick, 1985)'
_diffrn_ambient_temperature 296
_diffrn_measurement_device_type 'Rigaku AFC-5S'
_diffrn_measurement_method \w/2\q
_diffrn_radiation_monochromator graphite
_diffrn_radiation_source 'X-ray tube'
_diffrn_radiation_type MoK\a
_diffrn_radiation_wavelength 0.71073
_diffrn_reflns_av_R_equivalents 0.010
_diffrn_reflns_limit_h_max 10
_diffrn_reflns_limit_h_min 0
_diffrn_reflns_limit_k_max 12
_diffrn_reflns_limit_k_min -12
_diffrn_reflns_limit_l_max 13
_diffrn_reflns_limit_l_min -13
_diffrn_reflns_number 3491
_diffrn_reflns_theta_max 27.56
_diffrn_reflns_theta_min 2.0
_diffrn_standards_decay_% ' +- 1.5 (ave. max. rel. intensity)'
_diffrn_standards_interval_count 150
_diffrn_standards_number 6
_exptl_absorpt_coefficient_mu 0.078
_exptl_absorpt_correction_type none
_exptl_crystal_colour colorless
_exptl_crystal_density_diffrn 1.305
_exptl_crystal_density_meas ?
_exptl_crystal_description 'cut prism'
_exptl_crystal_F_000 292
_exptl_crystal_size_max 0.38
_exptl_crystal_size_mid 0.23
_exptl_crystal_size_min 0.23
_refine_diff_density_max 0.26
_refine_diff_density_min -0.21
_refine_ls_extinction_coef '36(1) \\times 10^-7^'
_refine_ls_extinction_method 'Zachariasen (1963, 1968)'
_refine_ls_goodness_of_fit_ref 2.53
_refine_ls_hydrogen_treatment 'H atoms: see below'
_refine_ls_matrix_type full
_refine_ls_number_parameters 195
_refine_ls_number_reflns 3251
_refine_ls_R_factor_gt 0.043
_refine_ls_shift/su_max '< 0.01'
_refine_ls_structure_factor_coef F^2^
_refine_ls_weighting_details 'w = 1/\s^2^(F^2^)'
_refine_ls_weighting_scheme calc
_refine_ls_wR_factor_ref 0.056
_reflns_number_gt 2444
_reflns_number_total 3251
_reflns_threshold_expression 'I > 2\s(I)'
_cod_data_source_file bk1403.cif
_cod_data_source_block 1
_cod_depositor_comments
;
The following automatic conversions were performed:
'_symmetry_cell_setting' value 'Triclinic' changed to 'triclinic'
according to '/home/saulius/struct/CIF-dictionaries/cif_core.dic'
dictionary named 'cif_core.dic' version 2.4.1 from 2010-06-29.

Automatic conversion script
Id: cif_fix_enum 1527 2010-12-29 10:47:43Z saulius 

The following automatic conversions were performed:

'_atom_site_adp_type' tag value 'Uij' was replaced with 'Uani' value
21 time.

Automatic conversion script
Id: cif_fix_values 1646 2011-03-28 12:23:43Z adriana 

The following automatic conversions were performed:

'_symmetry_cell_setting' value 'Triclinic' changed to 'triclinic'
according to /home/saulius/struct/CIF-dictionaries/cif_core.dic
dictionary named 'cif_core.dic' version 2.4.1 from 2010-06-29.

Automatic conversion script
Id: cif_fix_values 1715 2011-07-08 13:25:40Z adriana 

The following automatic conversions were performed:

'_exptl_crystal_density_meas' value 'none' was changed to '?' - the
value is perceived as not measured.

Automatic conversion script
Id: cif_fix_values 3008 2015-01-20 13:52:24Z robertas 

The following automatic conversions were performed:

'_refine_ls_weighting_scheme' value 'w = 1/\s^2^(F^2^)' was changed
to 'calc'. New tag '_refine_ls_weighting_details' was created. The
value of the new tag was set to 'w = 1/\s^2^(F^2^)'.

Automatic conversion script
Id: cif_fix_values 3143 2015-03-26 13:38:13Z robertas 
;
_cod_original_cell_volume 703.20(10)
_cod_database_code 2007882

loop_
_symmetry_equiv_pos_as_xyz
x,y,z
-x,-y,-z

loop_
_atom_site_label
_atom_site_fract_x
_atom_site_fract_y
_atom_site_fract_z
_atom_site_U_iso_or_equiv
_atom_site_adp_type
_atom_site_calc_flag
_atom_site_calc_attached_atom
O1 0.33350(10) 0.38060(10) 0.56060(10) 0.0616(4) Uani ? ?
O2 0.33060(10) 0.46170(10) 0.38721(10) 0.0585(3) Uani ? ?
C1 -0.0526(2) 0.32130(10) 0.31920(10) 0.0340(3) Uani ? ?
C2 0.0621(2) 0.30400(10) 0.41360(10) 0.0353(4) Uani ? ?
C3 0.0002(2) 0.20420(10) 0.48090(10) 0.0422(4) Uani ? ?
C4 -0.1716(2) 0.12240(10) 0.45360(10) 0.0448(4) Uani ? ?
C5 -0.4718(2) 0.0465(2) 0.32450(10) 0.0549(5) Uani ? ?
C6 -0.5874(2) 0.0574(2) 0.2306(2) 0.0662(5) Uani ? ?
C7 -0.5308(2) 0.1552(2) 0.1628(2) 0.0647(5) Uani ? ?
C8 -0.3592(2) 0.2402(2) 0.19110(10) 0.0513(4) Uani ? ?
C9 -0.2340(2) 0.23400(10) 0.28930(10) 0.0372(4) Uani ? ?
C10 -0.2933(2) 0.13360(10) 0.35710(10) 0.0403(4) Uani ? ?
C11 0.2527(2) 0.38950(10) 0.45050(10) 0.0410(4) Uani ? ?
C12 0.0070(2) 0.43110(10) 0.24970(10) 0.0379(4) Uani ? ?
C13 0.0835(2) 0.36660(10) 0.10990(10) 0.0340(4) Uani ? ?
C14 0.2036(2) 0.46420(10) 0.06550(10) 0.0383(4) Uani ? ?
C15 0.2696(2) 0.4027(2) -0.06370(10) 0.0451(4) Uani ? ?
C16 0.2195(2) 0.2489(2) -0.14910(10) 0.0471(4) Uani ? ?
C17 0.1003(2) 0.15260(10) -0.10630(10) 0.0449(4) Uani ? ?
C18 0.0340(2) 0.21180(10) 0.02230(10) 0.0393(4) Uani ? ?
C19 0.2613(2) 0.6333(2) 0.15540(10) 0.0533(5) Uani ? ?
H2 0.460(2) 0.440(2) 0.576(2) 0.116(7) Uiso ? ?
H3 0.0826 0.1942 0.5481 0.0506 Uiso ? ?
H4 -0.2117 0.0545 0.5016 0.0537 Uiso ? ?
H5 -0.5128 -0.0230 0.3706 0.0658 Uiso ? ?
H6 -0.7108 -0.0033 0.2101 0.0795 Uiso ? ?
H7 -0.6146 0.1627 0.0949 0.0776 Uiso ? ?
H8 -0.3215 0.3075 0.1420 0.0616 Uiso ? ?
H12A 0.0979 0.5189 0.3178 0.0455 Uiso ? ?
H12B -0.0955 0.4644 0.2302 0.0455 Uiso ? ?
H15 0.3539 0.4704 -0.0950 0.0541 Uiso ? ?
H16 0.2684 0.2081 -0.2397 0.0565 Uiso ? ?
H17 0.0630 0.0432 -0.1666 0.0538 Uiso ? ?
H18 -0.0500 0.1430 0.0526 0.0472 Uiso ? ?
H19A 0.3216 0.6529 0.2488 0.0640 Uiso ? ?
H19B 0.3424 0.6827 0.1062 0.0640 Uiso ? ?
H19C 0.1572 0.6739 0.1697 0.0640 Uiso ? ?

loop_
_atom_site_aniso_label
_atom_site_aniso_U_11
_atom_site_aniso_U_22
_atom_site_aniso_U_33
_atom_site_aniso_U_12
_atom_site_aniso_U_13
_atom_site_aniso_U_23
O1 0.0401(6) 0.0880(8) 0.0580(7) -0.0036(6) -0.0085(5) 0.0437(6)
O2 0.0380(6) 0.0822(8) 0.0561(6) -0.0050(5) -0.0027(5) 0.0412(6)
C1 0.0369(7) 0.0317(7) 0.0293(7) 0.0092(6) 0.0066(6) 0.0080(6)
C2 0.0346(7) 0.0354(7) 0.0300(7) 0.0055(6) 0.0041(6) 0.0095(6)
C3 0.0440(8) 0.0457(8) 0.0366(8) 0.0095(7) 0.0027(6) 0.0178(7)
C4 0.0500(9) 0.0431(8) 0.0401(8) 0.0054(7) 0.0112(7) 0.0196(7)
C5 0.0425(9) 0.0553(10) 0.0550(9) 0.0008(8) 0.0115(8) 0.0169(8)
C6 0.0352(9) 0.0710(10) 0.0750(10) 0.0009(8) 0.0025(8) 0.0187(10)
C7 0.0437(10) 0.0720(10) 0.0690(10) 0.0128(9) -0.0082(8) 0.0213(9)
C8 0.0428(9) 0.0545(9) 0.0550(9) 0.0117(7) -0.0002(7) 0.0215(8)
C9 0.0344(7) 0.0363(7) 0.0354(7) 0.0091(6) 0.0049(6) 0.0089(6)
C10 0.0370(8) 0.0388(8) 0.0370(7) 0.0067(6) 0.0091(6) 0.0088(6)
C11 0.0401(8) 0.0460(8) 0.0327(7) 0.0087(7) 0.0027(6) 0.0132(6)
C12 0.0374(8) 0.0369(7) 0.0390(7) 0.0095(6) 0.0039(6) 0.0153(6)
C13 0.0323(7) 0.0378(7) 0.0344(7) 0.0106(6) 0.0007(6) 0.0166(6)
C14 0.0368(8) 0.0385(8) 0.0419(8) 0.0091(6) 0.0010(6) 0.0195(6)
C15 0.0428(8) 0.0532(9) 0.0472(8) 0.0120(7) 0.0090(7) 0.0289(7)
C16 0.0493(9) 0.0592(9) 0.0377(8) 0.0210(8) 0.0100(7) 0.0208(7)
C17 0.0509(9) 0.0417(8) 0.0389(8) 0.0146(7) 0.0037(7) 0.0120(6)
C18 0.0400(8) 0.0384(8) 0.0387(7) 0.0069(6) 0.0037(6) 0.0168(6)
C19 0.0555(10) 0.0447(9) 0.0595(9) 0.0047(7) 0.0084(8) 0.0257(8)

loop_
_atom_type_symbol
_atom_type_scat_dispersion_real
_atom_type_scat_dispersion_imag
_atom_type_scat_source
H 0 0 'Stewart, Davidson and Simpson (1965)'
C .003 .002 'Creagh & McAuley (1992)'
O .011 .006 'Creagh & McAuley (1992)'

loop_
_geom_angle_atom_site_label_1
_geom_angle_atom_site_label_2
_geom_angle_atom_site_label_3
_geom_angle
_geom_angle_publ_flag
C11 O1 H2 107.9(9) no
C2 C1 C9 118.60(10) no
C2 C1 C12 122.10(10) no
C9 C1 C12 119.30(10) no
C1 C2 C3 120.60(10) no
C1 C2 C11 122.30(10) no
C3 C2 C11 117.20(10) no
C2 C3 C4 120.90(10) no
C2 C3 H3 119.5 no
C4 C3 H3 119.5 no
C3 C4 C10 120.90(10) no
C3 C4 H4 119.5 no
C10 C4 H4 119.5 no
C6 C5 C10 121.30(10) no
C6 C5 H5 119.4 no
C10 C5 H5 119.4 no
C5 C6 C7 120.10(10) no
C5 C6 H6 119.9 no
C7 C6 H6 119.9 no
C6 C7 C8 120.20(10) no
C6 C7 H7 119.9 no
C8 C7 H7 119.9 no
C7 C8 C9 121.80(10) no
C7 C8 H8 119.1 no
C9 C8 H8 119.1 no
C1 C9 C8 122.60(10) no
C1 C9 C10 120.00(10) no
C8 C9 C10 117.40(10) no
C4 C10 C5 121.80(10) no
C4 C10 C9 119.00(10) no
C5 C10 C9 119.20(10) no
O1 C11 O2 121.60(10) yes
O1 C11 C2 113.80(10) yes
O2 C11 C2 124.60(10) yes
C1 C12 C13 114.96(10) no
C1 C12 H12A 108.1 no
C1 C12 H12B 108.1 no
C13 C12 H12A 108.1 no
C13 C12 H12B 108.1 no
H12A C12 H12B 109.5 no
C12 C13 C14 119.90(10) no
C12 C13 C18 121.40(10) no
C14 C13 C18 118.70(10) no
C13 C14 C15 118.80(10) no
C13 C14 C19 121.20(10) no
C15 C14 C19 120.00(10) no
C14 C15 C16 121.70(10) no
C14 C15 H15 119.1 no
C16 C15 H15 119.1 no
C15 C16 C17 119.60(10) no
C15 C16 H16 120.2 no
C17 C16 H16 120.2 no
C16 C17 C18 119.40(10) no
C16 C17 H17 120.3 no
C18 C17 H17 120.3 no
C13 C18 C17 121.70(10) no
C13 C18 H18 119.1 no
C17 C18 H18 119.1 no
C14 C19 H19A 109.5 no
C14 C19 H19B 109.5 no
C14 C19 H19C 109.5 no
H19A C19 H19B 109.5 no
H19A C19 H19C 109.5 no
H19B C19 H19C 109.5 no

loop_
_geom_bond_atom_site_label_1
_geom_bond_atom_site_label_2
_geom_bond_site_symmetry_1
_geom_bond_site_symmetry_2
_geom_bond_distance
_geom_bond_publ_flag
O1 C11 ? ? 1.3200(10) yes
O1 H2 ? ? 1.00(2) no
O2 C11 ? ? 1.2170(10) yes
C1 C2 ? ? 1.388(2) no
C1 C9 ? ? 1.435(2) no
C1 C12 ? ? 1.515(2) no
C2 C3 ? ? 1.418(2) no
C2 C11 ? ? 1.490(2) no
C3 C4 ? ? 1.357(2) no
C3 H3 ? ? 0.980 no
C4 C10 ? ? 1.408(2) no
C4 H4 ? ? 0.980 no
C5 C6 ? ? 1.355(2) no
C5 C10 ? ? 1.415(2) no
C5 H5 ? ? 0.980 no
C6 C7 ? ? 1.398(2) no
C6 H6 ? ? 0.980 no
C7 C8 ? ? 1.365(2) no
C7 H7 ? ? 0.980 no
C8 C9 ? ? 1.415(2) no
C8 H8 ? ? 0.980 no
C9 C10 ? ? 1.423(2) no
C12 C13 ? ? 1.518(2) no
C12 H12A ? ? 0.980 no
C12 H12B ? ? 0.980 no
C13 C14 ? ? 1.402(2) no
C13 C18 ? ? 1.391(2) no
C14 C15 ? ? 1.387(2) no
C14 C19 ? ? 1.509(2) no
C15 C16 ? ? 1.379(2) no
C15 H15 ? ? 0.980 no
C16 C17 ? ? 1.380(2) no
C16 H16 ? ? 0.980 no
C17 C18 ? ? 1.380(2) no
C17 H17 ? ? 0.980 no
C18 H18 ? ? 0.980 no
C19 H19A ? ? 0.980 no
C19 H19B ? ? 0.980 no
C19 H19C ? ? 0.980 no

loop_
_geom_hbond_atom_site_label_D
_geom_hbond_atom_site_label_H
_geom_hbond_atom_site_label_A
_geom_hbond_site_symmetry_A
_geom_hbond_distance_DH
_geom_hbond_distance_HA
_geom_hbond_distance_DA
_geom_hbond_angle_DHA
_geom_hbond_publ_flag
O1 H2 O2 2_666 1.00(2) 1.65(2) 2.6470(10) 176.0(10) yes
